data_1540809
loop_
_publ_author_name
'Yusuf, S.M.'
'Rao, L.M.'
'Bhat, K.B.'

_publ_section_title
;
 A neutron polarization analysis study of Ce2 Fe17 in its paramagnetic
 phase
;
_journal_name_full 'Pramana, Journal of Physics'
_journal_page_first 669
_journal_page_last 672
_journal_volume 38
_journal_year 1992
_chemical_formula_sum 'Ce2 Fe17'
_space_group_IT_number 166
_symmetry_space_group_name_Hall '-R 3 2"'
_symmetry_space_group_name_H-M 'R -3 m :H'
_cell_angle_alpha 90
_cell_angle_beta 90
_cell_angle_gamma 120
_cell_formula_units_Z 3
_cell_length_a 8.4941
_cell_length_b 8.4941
_cell_length_c 12.3999
_cell_volume 774.789
_citation_journal_id_ASTM PRAMCI
_cod_data_source_file Yusuf_PRAMCI_1992_884.cif
_cod_data_source_block Ce2Fe17
_cod_original_cell_volume 774.7891
_cod_database_code 1540809

loop_
_symmetry_equiv_pos_as_xyz
x,y,z
-y,x-y,z
-x+y,-x,z
y,x,-z
-x,-x+y,-z
x-y,-y,-z
-x,-y,-z
y,-x+y,-z
x-y,x,-z
-y,-x,z
x,x-y,z
-x+y,y,z
x+2/3,y+1/3,z+1/3
-y+2/3,x-y+1/3,z+1/3
-x+y+2/3,-x+1/3,z+1/3
y+2/3,x+1/3,-z+1/3
-x+2/3,-x+y+1/3,-z+1/3
x-y+2/3,-y+1/3,-z+1/3
-x+2/3,-y+1/3,-z+1/3
y+2/3,-x+y+1/3,-z+1/3
x-y+2/3,x+1/3,-z+1/3
-y+2/3,-x+1/3,z+1/3
x+2/3,x-y+1/3,z+1/3
-x+y+2/3,y+1/3,z+1/3
x+1/3,y+2/3,z+2/3
-y+1/3,x-y+2/3,z+2/3
-x+y+1/3,-x+2/3,z+2/3
y+1/3,x+2/3,-z+2/3
-x+1/3,-x+y+2/3,-z+2/3
x-y+1/3,-y+2/3,-z+2/3
-x+1/3,-y+2/3,-z+2/3
y+1/3,-x+y+2/3,-z+2/3
x-y+1/3,x+2/3,-z+2/3
-y+1/3,-x+2/3,z+2/3
x+1/3,x-y+2/3,z+2/3
-x+y+1/3,y+2/3,z+2/3

loop_
_atom_site_label
_atom_site_type_symbol
_atom_site_fract_x
_atom_site_fract_y
_atom_site_fract_z
_atom_site_occupancy
_atom_site_U_iso_or_equiv
Fe4 Fe 0.5007 0.4993 0.1526 1 0.0
Fe3 Fe 0.29 0 0 1 0.0
Fe2 Fe 0.5 0 0.5 1 0.0
Ce1 Ce 0 0 0.3383 1 0.0
Fe1 Fe 0 0 0.0965 1 0.0
